data_1503987
loop_
_publ_author_name
'Tang, Yuchen'
'Fettinger, James C.'
'Shaw, Jared T.'

_publ_section_title
;
 One-step synthesis of complex nitrogen heterocycles from imines and
 alkyl-substituted maleic anhydrides.
;
_journal_issue 17
_journal_name_full 'Organic letters'
_journal_page_first 3802
_journal_page_last 3805
_journal_paper_doi 10.1021/ol901018k
_journal_volume 11
_journal_year 2009
_chemical_formula_moiety 'C18 H19 N O5'
_chemical_formula_sum 'C18 H19 N O5'
_chemical_formula_weight 329.34
_chemical_name_systematic
; 
 ? 
;
_space_group_IT_number 9
_symmetry_cell_setting monoclinic
_symmetry_space_group_name_Hall 'C -2yc'
_symmetry_space_group_name_H-M 'C 1 c 1'
_atom_sites_solution_hydrogens geom
_atom_sites_solution_primary direct
_atom_sites_solution_secondary difmap
_audit_creation_method SHELXL-97
_cell_angle_alpha 90.00
_cell_angle_beta 96.293(5)
_cell_angle_gamma 90.00
_cell_formula_units_Z 4
_cell_length_a 12.049(5)
_cell_length_b 15.856(6)
_cell_length_c 8.110(3)
_cell_measurement_reflns_used 6855
_cell_measurement_temperature 90(2)
_cell_measurement_theta_max 27.51
_cell_measurement_theta_min 2.57
_cell_volume 1540.1(10)
_computing_cell_refinement 'SAINT (7.46A) (Bruker, 2006)'
_computing_data_collection 'SMART (Version 5.054) (Bruker, 2002)'
_computing_data_reduction 'SAINT (7.46A) (Bruker, 2006)'
_computing_molecular_graphics 'SHELXTL 5.1, XP (Sheldrick, 1994)'
_computing_publication_material SHELXL97
_computing_structure_refinement 'SHELXL-97 (Sheldrick, 2008)'
_computing_structure_solution 'SHELXS-97 (Sheldrick, 2008)'
_diffrn_ambient_temperature 90(2)
_diffrn_measured_fraction_theta_full 1.000
_diffrn_measured_fraction_theta_max 1.000
_diffrn_measurement_device_type 'Bruker SMART1000 CCD'
_diffrn_measurement_method '\f and \w scans'
_diffrn_radiation_monochromator graphite
_diffrn_radiation_source 'fine-focus sealed tube'
_diffrn_radiation_type MoK\a
_diffrn_radiation_wavelength 0.71073
_diffrn_reflns_av_R_equivalents 0.0000
_diffrn_reflns_av_sigmaI/netI 0.0236
_diffrn_reflns_limit_h_max 15
_diffrn_reflns_limit_h_min -15
_diffrn_reflns_limit_k_max 20
_diffrn_reflns_limit_k_min -20
_diffrn_reflns_limit_l_max 10
_diffrn_reflns_limit_l_min -10
_diffrn_reflns_number 3487
_diffrn_reflns_theta_full 27.50
_diffrn_reflns_theta_max 27.50
_diffrn_reflns_theta_min 2.13
_exptl_absorpt_coefficient_mu 0.104
_exptl_absorpt_correction_T_max 0.9755
_exptl_absorpt_correction_T_min 0.9704
_exptl_absorpt_correction_type multi-scan
_exptl_absorpt_process_details 'TWINABS V2008/1 (Sheldrick, 2008)'
_exptl_crystal_colour Colorless
_exptl_crystal_density_diffrn 1.420
_exptl_crystal_density_method 'not measured'
_exptl_crystal_description Multi-Facted
_exptl_crystal_F_000 696
_exptl_crystal_size_max 0.289
_exptl_crystal_size_mid 0.252
_exptl_crystal_size_min 0.244
_refine_diff_density_max 0.360
_refine_diff_density_min -0.199
_refine_diff_density_rms 0.050
_refine_ls_abs_structure_details 'Flack H D (1983), Acta Cryst. A39, 876-881'
_refine_ls_abs_structure_Flack 0.1(7)
_refine_ls_extinction_method none
_refine_ls_goodness_of_fit_ref 1.067
_refine_ls_hydrogen_treatment refall
_refine_ls_matrix_type full
_refine_ls_number_parameters 294
_refine_ls_number_reflns 3487
_refine_ls_number_restraints 2
_refine_ls_restrained_S_all 1.066
_refine_ls_R_factor_all 0.0401
_refine_ls_R_factor_gt 0.0376
_refine_ls_shift/su_max 0.000
_refine_ls_shift/su_mean 0.000
_refine_ls_structure_factor_coef Fsqd
_refine_ls_weighting_details 'calc w=1/[\s^2^(Fo^2^)+(0.0791P)^2^+0.2858P] where P=(Fo^2^+2Fc^2^)/3'
_refine_ls_weighting_scheme calc
_refine_ls_wR_factor_gt 0.1022
_refine_ls_wR_factor_ref 0.1044
_reflns_number_gt 3318
_reflns_number_total 3487
_reflns_threshold_expression >2sigma(I)
_cod_data_source_file ol901018k_si_005.cif
_cod_data_source_block tw53
_cod_depositor_comments
;
The following automatic conversions were performed:

'_symmetry_cell_setting' value 'Monoclinic' changed to 'monoclinic'
according to /home/saulius/struct/CIF-dictionaries/cif_core.dic
dictionary named 'cif_core.dic' version 2.4.2 from 2011-04-26.

Automatic conversion script
Id: cif_fix_values 1715 2011-07-08 13:25:40Z adriana 
;
_cod_original_cell_volume 1540.2(10)
_cod_original_sg_symbol_H-M 'C c'
_cod_database_code 1503987

loop_
_symmetry_equiv_pos_as_xyz
'x, y, z'
'x, -y, z+1/2'
'x+1/2, y+1/2, z'
'x+1/2, -y+1/2, z+1/2'

loop_
_atom_site_label
_atom_site_type_symbol
_atom_site_fract_x
_atom_site_fract_y
_atom_site_fract_z
_atom_site_U_iso_or_equiv
_atom_site_adp_type
_atom_site_occupancy
_atom_site_symmetry_multiplicity
_atom_site_calc_flag
C1 C 0.74565(15) 0.90281(11) 0.8810(2) 0.0138(3) Uani 1 1 d
H1 H 0.7798(18) 0.9281(14) 0.982(3) 0.009(5) Uiso 1 1 d
C1A C 0.81220(14) 0.88657(10) 0.7526(2) 0.0140(3) Uani 1 1 d
C2 C 0.63298(15) 0.88196(10) 0.8598(2) 0.0143(3) Uani 1 1 d
O2 O 0.55980(10) 0.89584(8) 0.97474(15) 0.0165(3) Uani 1 1 d
C3 C 0.58641(14) 0.84428(10) 0.7101(2) 0.0143(3) Uani 1 1 d
O3 O 0.47509(10) 0.82730(8) 0.69980(15) 0.0173(3) Uani 1 1 d
C4 C 0.65415(14) 0.82772(11) 0.5843(2) 0.0145(3) Uani 1 1 d
H4 H 0.6204(18) 0.8017(14) 0.487(3) 0.010(5) Uiso 1 1 d
C4A C 0.76755(14) 0.84890(10) 0.6056(2) 0.0132(3) Uani 1 1 d
C5 C 0.84649(14) 0.82871(11) 0.4784(2) 0.0156(3) Uani 1 1 d
H5A H 0.8153(19) 0.7912(15) 0.395(3) 0.011(5) Uiso 1 1 d
H5B H 0.8664(19) 0.8783(16) 0.420(3) 0.018(6) Uiso 1 1 d
C6 C 0.95410(14) 0.79189(11) 0.5677(2) 0.0150(3) Uani 1 1 d
H6A H 1.007(2) 0.7825(17) 0.494(3) 0.022(6) Uiso 1 1 d
H6B H 0.940(2) 0.7371(15) 0.616(3) 0.016(5) Uiso 1 1 d
N6 N 1.00198(12) 0.85064(8) 0.69776(18) 0.0137(3) Uani 1 1 d
C7 C 1.11296(14) 0.84502(10) 0.7506(2) 0.0132(3) Uani 1 1 d
C7A C 1.16618(14) 0.91829(11) 0.8441(2) 0.0137(3) Uani 1 1 d
O7 O 1.17061(10) 0.78529(7) 0.71251(15) 0.0163(3) Uani 1 1 d
C8 C 1.27920(14) 0.90754(11) 0.9424(2) 0.0161(3) Uani 1 1 d
H8A H 1.272(2) 0.8681(17) 1.041(3) 0.023(6) Uiso 1 1 d
H8B H 1.331(2) 0.8809(15) 0.871(3) 0.017(6) Uiso 1 1 d
C9 C 1.31489(15) 0.99809(12) 0.9959(2) 0.0180(3) Uani 1 1 d
H9A H 1.392(2) 1.0127(16) 0.964(3) 0.026(6) Uiso 1 1 d
H9B H 1.317(3) 1.0027(18) 1.120(4) 0.039(8) Uiso 1 1 d
C10 C 1.22482(15) 1.05824(11) 0.9099(2) 0.0163(3) Uani 1 1 d
H10A H 1.252(2) 1.0945(15) 0.827(3) 0.020(6) Uiso 1 1 d
H10B H 1.196(2) 1.0967(15) 0.989(3) 0.018(6) Uiso 1 1 d
C10A C 1.13550(15) 0.99985(11) 0.8299(2) 0.0142(3) Uani 1 1 d
C11 C 1.03767(14) 1.03847(11) 0.7297(2) 0.0146(3) Uani 1 1 d
C11A C 0.93376(14) 0.91077(10) 0.7736(2) 0.0129(3) Uani 1 1 d
H11A H 0.9605(18) 0.9191(14) 0.884(3) 0.011(5) Uiso 1 1 d
O11 O 0.94203(10) 0.99441(7) 0.69447(15) 0.0147(3) Uani 1 1 d
O12 O 1.04202(11) 1.10994(8) 0.67744(16) 0.0202(3) Uani 1 1 d
C12 C 0.60708(16) 0.92678(12) 1.1330(2) 0.0189(4) Uani 1 1 d
H12A H 0.638(2) 0.9811(16) 1.126(3) 0.019(6) Uiso 1 1 d
H12B H 0.549(2) 0.9306(16) 1.197(3) 0.025(6) Uiso 1 1 d
H12C H 0.664(2) 0.8895(15) 1.188(3) 0.022(6) Uiso 1 1 d
C13 C 0.42509(15) 0.78798(11) 0.5516(2) 0.0168(4) Uani 1 1 d
H13A H 0.457(2) 0.7317(15) 0.536(3) 0.018(5) Uiso 1 1 d
H13B H 0.3519(19) 0.7791(14) 0.570(3) 0.009(5) Uiso 1 1 d
H13C H 0.432(2) 0.8256(15) 0.449(3) 0.018(5) Uiso 1 1 d

loop_
_atom_site_aniso_label
_atom_site_aniso_U_11
_atom_site_aniso_U_22
_atom_site_aniso_U_33
_atom_site_aniso_U_23
_atom_site_aniso_U_13
_atom_site_aniso_U_12
C1 0.0133(7) 0.0137(7) 0.0138(7) -0.0003(6) -0.0003(6) -0.0007(6)
C1A 0.0124(8) 0.0128(7) 0.0165(8) 0.0002(6) -0.0002(6) -0.0002(6)
C2 0.0164(8) 0.0116(7) 0.0150(8) 0.0016(6) 0.0023(6) 0.0026(6)
O2 0.0137(6) 0.0210(6) 0.0154(6) -0.0036(5) 0.0039(5) -0.0016(5)
C3 0.0140(8) 0.0112(7) 0.0174(8) 0.0009(6) 0.0003(6) 0.0008(6)
O3 0.0135(6) 0.0202(6) 0.0182(6) -0.0034(5) 0.0010(5) -0.0022(5)
C4 0.0146(8) 0.0137(7) 0.0148(8) -0.0026(6) -0.0004(6) -0.0001(6)
C4A 0.0139(7) 0.0121(7) 0.0136(7) -0.0001(6) 0.0015(6) 0.0011(6)
C5 0.0133(7) 0.0188(8) 0.0147(8) -0.0025(7) 0.0015(6) -0.0013(6)
C6 0.0131(8) 0.0142(8) 0.0177(8) -0.0043(6) 0.0018(6) -0.0009(6)
N6 0.0131(7) 0.0123(6) 0.0156(7) -0.0022(5) 0.0014(5) 0.0011(5)
C7 0.0140(8) 0.0126(7) 0.0130(7) 0.0022(6) 0.0017(6) -0.0002(6)
C7A 0.0123(7) 0.0176(7) 0.0113(7) 0.0004(6) 0.0025(6) -0.0009(6)
O7 0.0163(6) 0.0125(5) 0.0202(6) 0.0002(5) 0.0020(5) 0.0020(5)
C8 0.0135(8) 0.0168(8) 0.0176(8) -0.0022(6) -0.0001(6) -0.0005(6)
C9 0.0149(8) 0.0198(8) 0.0187(8) -0.0020(7) -0.0009(7) -0.0024(6)
C10 0.0158(8) 0.0154(7) 0.0174(8) -0.0039(6) 0.0008(6) -0.0029(6)
C10A 0.0136(7) 0.0168(7) 0.0125(7) -0.0020(6) 0.0029(6) -0.0035(6)
C11 0.0158(8) 0.0146(7) 0.0133(7) -0.0021(6) 0.0014(6) -0.0009(6)
C11A 0.0128(8) 0.0129(7) 0.0129(7) 0.0001(6) 0.0008(6) 0.0004(6)
O11 0.0143(6) 0.0121(6) 0.0170(6) 0.0009(4) -0.0011(4) 0.0004(4)
O12 0.0237(7) 0.0139(6) 0.0223(6) 0.0035(5) -0.0008(5) 0.0005(5)
C12 0.0195(9) 0.0218(9) 0.0158(8) -0.0046(7) 0.0033(7) -0.0005(7)
C13 0.0143(8) 0.0167(8) 0.0189(9) -0.0026(6) -0.0002(7) -0.0006(6)

loop_
_atom_type_symbol
_atom_type_description
_atom_type_scat_dispersion_real
_atom_type_scat_dispersion_imag
_atom_type_scat_source
C C 0.0033 0.0016 'International Tables Vol C Tables 4.2.6.8 and 6.1.1.4'
H H 0.0000 0.0000 'International Tables Vol C Tables 4.2.6.8 and 6.1.1.4'
N N 0.0061 0.0033 'International Tables Vol C Tables 4.2.6.8 and 6.1.1.4'
O O 0.0106 0.0060 'International Tables Vol C Tables 4.2.6.8 and 6.1.1.4'

loop_
_geom_angle_atom_site_label_1
_geom_angle_atom_site_label_2
_geom_angle_atom_site_label_3
_geom_angle
C2 C1 C1A 119.57(15)
C2 C1 H1 121.6(13)
C1A C1 H1 118.8(13)
C4A C1A C1 121.07(16)
C4A C1A C11A 119.19(15)
C1 C1A C11A 119.74(15)
O2 C2 C1 124.80(16)
O2 C2 C3 115.35(15)
C1 C2 C3 119.84(15)
C2 O2 C12 116.27(14)
O3 C3 C4 124.59(15)
O3 C3 C2 115.59(14)
C4 C3 C2 119.81(16)
C3 O3 C13 117.38(13)
C4A C4 C3 120.32(16)
C4A C4 H4 122.4(13)
C3 C4 H4 117.3(13)
C1A C4A C4 119.38(16)
C1A C4A C5 117.60(15)
C4 C4A C5 122.95(16)
C4A C5 C6 108.75(14)
C4A C5 H5A 113.0(14)
C6 C5 H5A 110.3(14)
C4A C5 H5B 112.0(14)
C6 C5 H5B 107.5(14)
H5A C5 H5B 105.0(19)
N6 C6 C5 110.00(14)
N6 C6 H6A 108.4(16)
C5 C6 H6A 111.3(16)
N6 C6 H6B 110.3(14)
C5 C6 H6B 110.9(14)
H6A C6 H6B 106(2)
C7 N6 C11A 119.73(13)
C7 N6 C6 118.47(13)
C11A N6 C6 121.75(14)
O7 C7 N6 122.14(15)
O7 C7 C7A 120.15(15)
N6 C7 C7A 117.46(14)
C10A C7A C7 127.24(16)
C10A C7A C8 112.14(16)
C7 C7A C8 119.50(15)
C7A C8 C9 104.49(14)
C7A C8 H8A 109.5(14)
C9 C8 H8A 112.9(15)
C7A C8 H8B 109.4(14)
C9 C8 H8B 112.6(14)
H8A C8 H8B 108(2)
C8 C9 C10 106.55(14)
C8 C9 H9A 111.8(15)
C10 C9 H9A 111.0(15)
C8 C9 H9B 108.9(17)
C10 C9 H9B 109.9(18)
H9A C9 H9B 109(2)
C10A C10 C9 104.28(14)
C10A C10 H10A 110.1(15)
C9 C10 H10A 113.7(15)
C10A C10 H10B 112.1(15)
C9 C10 H10B 111.9(14)
H10A C10 H10B 105(2)
C7A C10A C11 129.46(16)
C7A C10A C10 112.06(16)
C11 C10A C10 117.82(15)
O12 C11 O11 118.54(15)
O12 C11 C10A 120.87(15)
O11 C11 C10A 120.58(15)
N6 C11A O11 109.83(13)
N6 C11A C1A 112.13(14)
O11 C11A C1A 106.86(13)
N6 C11A H11A 110.6(14)
O11 C11A H11A 105.0(14)
C1A C11A H11A 112.1(14)
C11 O11 C11A 117.89(13)
O2 C12 H12A 112.2(15)
O2 C12 H12B 105.8(17)
H12A C12 H12B 108(2)
O2 C12 H12C 113.0(15)
H12A C12 H12C 109(2)
H12B C12 H12C 109(2)
O3 C13 H13A 111.5(15)
O3 C13 H13B 104.5(13)
H13A C13 H13B 106(2)
O3 C13 H13C 111.1(14)
H13A C13 H13C 111(2)
H13B C13 H13C 112.7(19)

loop_
_geom_bond_atom_site_label_1
_geom_bond_atom_site_label_2
_geom_bond_distance
C1 C2 1.389(2)
C1 C1A 1.406(2)
C1 H1 0.96(2)
C1A C4A 1.388(2)
C1A C11A 1.506(2)
C2 O2 1.370(2)
C2 C3 1.413(2)
O2 C12 1.433(2)
C3 O3 1.362(2)
C3 C4 1.399(2)
O3 C13 1.427(2)
C4 C4A 1.399(2)
C4 H4 0.94(2)
C4A C5 1.512(2)
C5 C6 1.530(2)
C5 H5A 0.95(2)
C5 H5B 0.96(3)
C6 N6 1.476(2)
C6 H6A 0.93(3)
C6 H6B 0.97(2)
N6 C7 1.362(2)
N6 C11A 1.440(2)
C7 O7 1.234(2)
C7 C7A 1.493(2)
C7A C10A 1.347(2)
C7A C8 1.510(2)
C8 C9 1.547(3)
C8 H8A 1.03(3)
C8 H8B 0.99(2)
C9 C10 1.552(3)
C9 H9A 1.02(3)
C9 H9B 1.00(3)
C10 C10A 1.511(2)
C10 H10A 0.97(3)
C10 H10B 0.97(2)
C10A C11 1.488(2)
C11 O12 1.213(2)
C11 O11 1.351(2)
C11A O11 1.481(2)
C11A H11A 0.93(2)
C12 H12A 0.94(3)
C12 H12B 0.92(3)
C12 H12C 0.97(3)
C13 H13A 0.98(2)
C13 H13B 0.92(2)
C13 H13C 1.04(2)
